data_7231684
loop_
_publ_author_name
'Wang, Rong-Yan'
'Zhang, Xiao'
'Yu, Jie-Hui'
'Xu, Ji-Qing'

_publ_section_title
;
 New photoluminescent iodoargentates with bisimidazole derivatives as
 countercations
;
_journal_issue 63
_journal_name_full 'RSC Advances'
_journal_page_first 36150
_journal_paper_doi 10.1039/C8RA05760E
_journal_volume 8
_journal_year 2018
_chemical_formula_moiety 'Ag5 I6 1-, C14 H23 N4 1+, C3 H7 N O'
_chemical_formula_sum 'C17 H30 Ag5 I6 N5 O'
_chemical_formula_weight 1621.21
_space_group_crystal_system monoclinic
_space_group_IT_number 8
_space_group_name_Hall 'C -2y'
_space_group_name_H-M_alt 'C 1 m 1'
_symmetry_space_group_name_Hall 'C -2y'
_symmetry_space_group_name_H-M 'C 1 m 1'
_atom_sites_solution_hydrogens mixed
_audit_creation_method SHELXL-2018/3
_audit_update_record
;
2018-10-05 deposited with the CCDC.
2018-10-12 downloaded from the CCDC.
;
_cell_angle_alpha 90
_cell_angle_beta 107.59(3)
_cell_angle_gamma 90
_cell_formula_units_Z 4
_cell_length_a 21.078(4)
_cell_length_b 21.543(4)
_cell_length_c 7.9092(16)
_cell_measurement_reflns_used 13589
_cell_measurement_temperature 293(2)
_cell_measurement_theta_max 25.349
_cell_measurement_theta_min 3.012
_cell_volume 3423.5(13)
_computing_cell_refinement Process-auto
_computing_data_collection Process-auto
_computing_data_reduction Process-auto
_computing_publication_material 'Bruker SHELXTL'
_computing_structure_refinement 'SHELXL-2018/3 (Sheldrick, 2018)'
_diffrn_ambient_temperature 293(2)
_diffrn_detector_area_resol_mean 10
_diffrn_measured_fraction_theta_full 0.998
_diffrn_measured_fraction_theta_max 0.997
_diffrn_measurement_device_type 'Rigaku RAXIS-RAPID'
_diffrn_measurement_method omega-scan
_diffrn_radiation_type MoK\a
_diffrn_radiation_wavelength 0.71073
_diffrn_reflns_av_R_equivalents 0.0279
_diffrn_reflns_av_unetI/netI 0.1410
_diffrn_reflns_Laue_measured_fraction_full 0.998
_diffrn_reflns_Laue_measured_fraction_max 0.997
_diffrn_reflns_limit_h_max 25
_diffrn_reflns_limit_h_min -25
_diffrn_reflns_limit_k_max 25
_diffrn_reflns_limit_k_min -24
_diffrn_reflns_limit_l_max 9
_diffrn_reflns_limit_l_min -9
_diffrn_reflns_number 13589
_diffrn_reflns_point_group_measured_fraction_full 0.939
_diffrn_reflns_point_group_measured_fraction_max 0.938
_diffrn_reflns_theta_full 25.242
_diffrn_reflns_theta_max 25.349
_diffrn_reflns_theta_min 3.012
_diffrn_source 'fine-focus sealed tube'
_exptl_absorpt_coefficient_mu 8.240
_exptl_absorpt_correction_T_max 0.404
_exptl_absorpt_correction_T_min 0.356
_exptl_absorpt_correction_type empirical
_exptl_absorpt_process_details Process-auto
_exptl_crystal_colour yellow
_exptl_crystal_density_diffrn 3.145
_exptl_crystal_density_method 'not measured'
_exptl_crystal_description block
_exptl_crystal_F_000 2912
_exptl_crystal_size_max 0.13
_exptl_crystal_size_mid 0.12
_exptl_crystal_size_min 0.11
_refine_diff_density_max 0.775
_refine_diff_density_min -0.947
_refine_diff_density_rms 0.125
_refine_ls_abs_structure_details
;
 Flack x determined using 2404 quotients [(I+)-(I-)]/[(I+)+(I-)]
 (Parsons, Flack and Wagner, Acta Cryst. B69 (2013) 249-259).
;
_refine_ls_abs_structure_Flack 0.47(2)
_refine_ls_extinction_method none
_refine_ls_goodness_of_fit_ref 1.044
_refine_ls_hydrogen_treatment constr
_refine_ls_matrix_type full
_refine_ls_number_parameters 336
_refine_ls_number_reflns 6062
_refine_ls_number_restraints 3
_refine_ls_restrained_S_all 1.043
_refine_ls_R_factor_all 0.0315
_refine_ls_R_factor_gt 0.0298
_refine_ls_shift/su_max 0.001
_refine_ls_shift/su_mean 0.000
_refine_ls_structure_factor_coef Fsqd
_refine_ls_weighting_details 'w=1/[\s^2^(Fo^2^)+(0.0111P)^2^+29.4440P] where P=(Fo^2^+2Fc^2^)/3'
_refine_ls_weighting_scheme calc
_refine_ls_wR_factor_gt 0.0636
_refine_ls_wR_factor_ref 0.0644
_reflns_Friedel_coverage 0.877
_reflns_Friedel_fraction_full 0.880
_reflns_Friedel_fraction_max 0.878
_reflns_number_gt 5724
_reflns_number_total 6062
_reflns_threshold_expression 'I > 2\s(I)'
_cod_data_source_file c8ra05760e2.cif
_cod_data_source_block 1
_cod_database_code 7231684
_shelx_shelxl_version_number 2018/3
_shelx_space_group_comment
;
The symmetry employed for this shelxl refinement is uniquely defined
by the following loop, which should always be used as a source of
symmetry information in preference to the above space-group names.
They are only intended as comments.
;

loop_
_space_group_symop_operation_xyz
'x, y, z'
'x, -y, z'
'x+1/2, y+1/2, z'
'x+1/2, -y+1/2, z'

loop_
_atom_site_label
_atom_site_type_symbol
_atom_site_fract_x
_atom_site_fract_y
_atom_site_fract_z
_atom_site_U_iso_or_equiv
_atom_site_adp_type
_atom_site_occupancy
_atom_site_site_symmetry_order
_atom_site_calc_flag
_atom_site_refinement_flags_posn
_atom_site_refinement_flags_adp
_atom_site_refinement_flags_occupancy
_atom_site_disorder_assembly
_atom_site_disorder_group
Ag1 Ag 0.81308(6) 0.57692(6) 0.27216(15) 0.0578(3) Uani 1 1 d . . . . .
Ag2 Ag 0.87752(6) 0.62301(6) -0.17291(15) 0.0602(3) Uani 1 1 d . . . . .
Ag3 Ag 0.96371(6) 0.62269(6) 0.39022(15) 0.0584(3) Uani 1 1 d . . . . .
Ag4 Ag 1.02916(6) 0.57564(6) -0.05761(16) 0.0599(3) Uani 1 1 d . . . . .
Ag5 Ag 1.05461(10) 0.500000 0.4728(2) 0.0596(4) Uani 1 2 d S T P . .
Ag6 Ag 0.78383(9) 0.500000 -0.2544(2) 0.0591(4) Uani 1 2 d S T P . .
I1 I 0.91994(6) 0.500000 -0.28161(13) 0.0363(2) Uani 1 2 d S T P . .
I2 I 0.92050(6) 0.500000 0.21873(14) 0.0374(3) Uani 1 2 d S T P . .
I3 I 1.11781(6) 0.500000 0.20195(16) 0.0430(3) Uani 1 2 d S T P . .
I4 I 0.75602(4) 0.60972(4) -0.09200(10) 0.0406(2) Uani 1 1 d . . . . .
I5 I 0.98413(4) 0.68092(4) 0.08703(11) 0.0408(2) Uani 1 1 d . . . . .
I6 I 1.08591(4) 0.61113(4) 0.66846(10) 0.0414(2) Uani 1 1 d . . . . .
I7 I 0.72202(6) 0.500000 0.37018(16) 0.0418(3) Uani 1 2 d S T P . .
I8 I 0.85935(4) 0.68085(4) 0.49036(11) 0.0398(2) Uani 1 1 d . . . . .
N1 N 0.8563(6) 0.1423(6) 0.2951(17) 0.050(3) Uani 1 1 d . . . . .
H1 H 0.897187 0.141357 0.295601 0.060 Uiso 1 1 calc R U . . .
N2 N 0.4853(6) 0.3569(6) 0.2997(18) 0.052(3) Uani 1 1 d . . . . .
N3 N 0.7517(5) 0.1633(5) 0.2184(14) 0.033(2) Uani 1 1 d . . . . .
N4 N 0.5914(6) 0.3391(5) 0.3650(15) 0.039(3) Uani 1 1 d . . . . .
N5 N 0.2968(9) 0.500000 0.906(3) 0.049(4) Uani 1 2 d S T P . .
N6 N 0.5399(9) 0.500000 0.667(3) 0.052(5) Uani 1 2 d S T P . .
O1 O 0.3902(13) 0.500000 1.119(6) 0.168(15) Uani 1 2 d S T P . .
O2 O 0.4358(11) 0.500000 0.660(4) 0.135(10) Uani 1 2 d S T P . .
C1 C 0.8307(8) 0.1120(8) 0.412(2) 0.054(4) Uani 1 1 d . . . . .
H1A H 0.854140 0.087021 0.505600 0.064 Uiso 1 1 calc R U . . .
C2 C 0.7653(9) 0.1252(8) 0.365(2) 0.057(4) Uani 1 1 d . . . . .
H2 H 0.734954 0.111184 0.420823 0.068 Uiso 1 1 calc R U . . .
C3 C 0.8076(8) 0.1734(6) 0.181(2) 0.046(4) Uani 1 1 d . . . . .
C4 C 0.5745(8) 0.3756(7) 0.215(2) 0.048(4) Uani 1 1 d . . . . .
H4 H 0.602612 0.388549 0.151690 0.058 Uiso 1 1 calc R U . . .
C5 C 0.5098(8) 0.3889(8) 0.179(2) 0.057(4) Uani 1 1 d . . . . .
H5 H 0.485375 0.414848 0.088953 0.068 Uiso 1 1 calc R U . . .
C6 C 0.5354(8) 0.3295(7) 0.405(2) 0.043(3) Uani 1 1 d . . . . .
C7 C 0.6847(7) 0.1897(8) 0.123(2) 0.052(4) Uani 1 1 d . . . . .
H7A H 0.650598 0.160941 0.132905 0.062 Uiso 1 1 calc R U . . .
H7B H 0.680801 0.193881 -0.001937 0.062 Uiso 1 1 calc R U . . .
C8 C 0.6727(7) 0.2519(7) 0.1941(19) 0.041(3) Uani 1 1 d . . . . .
H8A H 0.630427 0.267921 0.119867 0.049 Uiso 1 1 calc R U . . .
H8B H 0.707142 0.280326 0.184337 0.049 Uiso 1 1 calc R U . . .
C9 C 0.6717(7) 0.2518(7) 0.3876(18) 0.042(3) Uani 1 1 d . . . . .
H9A H 0.637745 0.223103 0.399107 0.051 Uiso 1 1 calc R U . . .
H9B H 0.714312 0.237179 0.463463 0.051 Uiso 1 1 calc R U . . .
C10 C 0.6579(7) 0.3150(8) 0.448(2) 0.049(4) Uani 1 1 d . . . . .
H10A H 0.665409 0.313477 0.575592 0.058 Uiso 1 1 calc R U . . .
H10B H 0.689850 0.343955 0.426883 0.058 Uiso 1 1 calc R U . . .
C11 C 0.8169(10) 0.2135(8) 0.035(3) 0.063(4) Uani 1 1 d . . . . .
H11A H 0.781012 0.243573 0.002706 0.075 Uiso 1 1 calc R U . . .
H11B H 0.858220 0.236269 0.080837 0.075 Uiso 1 1 calc R U . . .
C12 C 0.8184(17) 0.1806(10) -0.124(3) 0.108(9) Uani 1 1 d . . . . .
H12A H 0.854209 0.151064 -0.093832 0.162 Uiso 1 1 calc R U . . .
H12B H 0.825105 0.209696 -0.208462 0.162 Uiso 1 1 calc R U . . .
H12C H 0.776981 0.159250 -0.173325 0.162 Uiso 1 1 calc R U . . .
C13 C 0.5306(11) 0.2899(8) 0.557(3) 0.076(6) Uani 1 1 d D . . . .
H13A H 0.571531 0.266507 0.601890 0.091 Uiso 1 1 calc R U . . .
H13B H 0.494556 0.260466 0.513231 0.091 Uiso 1 1 calc R U . . .
C14 C 0.519(2) 0.3262(12) 0.706(3) 0.151(14) Uani 1 1 d D . . . .
H14A H 0.560433 0.333166 0.796321 0.227 Uiso 1 1 calc R U . . .
H14B H 0.489657 0.303163 0.756071 0.227 Uiso 1 1 calc R U . . .
H14C H 0.498693 0.365302 0.662784 0.227 Uiso 1 1 calc R U . . .
C15 C 0.2675(17) 0.500000 0.709(4) 0.082(9) Uani 1 2 d S T P . .
H15A H 0.302608 0.497400 0.654965 0.123 Uiso 0.5 1 d R U P A -1
H15B H 0.242798 0.537610 0.671664 0.123 Uiso 0.5 1 d R U P A -1
H15C H 0.238368 0.464980 0.672904 0.123 Uiso 0.5 1 d R U P A -1
C16 C 0.2506(16) 0.500000 1.002(4) 0.087(9) Uani 1 2 d S T P . .
H16A H 0.271532 0.515587 1.119280 0.130 Uiso 0.5 1 calc R U P B -1
H16B H 0.235287 0.458418 1.009083 0.130 Uiso 0.5 1 calc R U P B -1
H16C H 0.213555 0.525995 0.943008 0.130 Uiso 0.5 1 calc R U P B -1
C17 C 0.3610(18) 0.500000 0.976(6) 0.098(11) Uani 1 2 d S T P . .
H17 H 0.385711 0.500000 0.896388 0.117 Uiso 1 2 calc R U P . .
C18 C 0.5700(19) 0.500000 0.850(4) 0.092(10) Uani 1 2 d S T P . .
H18A H 0.612330 0.520466 0.877836 0.137 Uiso 0.5 1 calc R U P C -1
H18B H 0.576258 0.457991 0.892747 0.137 Uiso 0.5 1 calc R U P C -1
H18C H 0.541991 0.521543 0.906911 0.137 Uiso 0.5 1 calc R U P C -1
C19 C 0.5841(16) 0.500000 0.559(4) 0.074(8) Uani 1 2 d S T P . .
H19A H 0.597790 0.458238 0.545516 0.111 Uiso 0.5 1 calc R U P D -1
H19B H 0.622560 0.524859 0.614452 0.111 Uiso 0.5 1 calc R U P D -1
H19C H 0.561363 0.516903 0.444135 0.111 Uiso 0.5 1 calc R U P D -1
C20 C 0.4745(12) 0.500000 0.582(5) 0.076(8) Uani 1 2 d S T P . .
H20 H 0.459927 0.500000 0.458673 0.091 Uiso 1 2 calc R U P . .

loop_
_atom_site_aniso_label
_atom_site_aniso_U_11
_atom_site_aniso_U_22
_atom_site_aniso_U_33
_atom_site_aniso_U_23
_atom_site_aniso_U_13
_atom_site_aniso_U_12
Ag1 0.0567(7) 0.0616(8) 0.0586(7) -0.0055(6) 0.0227(6) -0.0075(6)
Ag2 0.0533(7) 0.0708(8) 0.0562(7) -0.0073(6) 0.0161(6) -0.0057(6)
Ag3 0.0491(6) 0.0689(8) 0.0562(7) -0.0055(6) 0.0144(6) 0.0036(6)
Ag4 0.0591(7) 0.0585(7) 0.0587(7) -0.0056(6) 0.0129(6) 0.0031(6)
Ag5 0.0697(12) 0.0512(10) 0.0544(10) 0.000 0.0135(9) 0.000
Ag6 0.0664(11) 0.0548(10) 0.0625(10) 0.000 0.0293(9) 0.000
I1 0.0384(6) 0.0401(6) 0.0310(5) 0.000 0.0117(5) 0.000
I2 0.0391(6) 0.0421(6) 0.0324(5) 0.000 0.0128(5) 0.000
I3 0.0353(7) 0.0520(8) 0.0430(7) 0.000 0.0140(6) 0.000
I4 0.0404(5) 0.0433(5) 0.0368(5) 0.0017(4) 0.0098(4) 0.0048(4)
I5 0.0407(5) 0.0416(5) 0.0413(5) -0.0033(4) 0.0142(4) -0.0028(4)
I6 0.0425(5) 0.0421(5) 0.0373(5) -0.0019(4) 0.0086(4) -0.0040(4)
I7 0.0360(7) 0.0486(8) 0.0433(7) 0.000 0.0155(6) 0.000
I8 0.0398(5) 0.0402(5) 0.0403(5) 0.0018(4) 0.0133(4) 0.0030(4)
N1 0.034(7) 0.048(8) 0.070(9) -0.001(6) 0.021(7) -0.003(6)
N2 0.034(7) 0.044(7) 0.081(10) -0.004(6) 0.025(7) 0.009(6)
N3 0.029(6) 0.029(6) 0.046(6) -0.004(5) 0.018(5) 0.000(5)
N4 0.031(6) 0.044(7) 0.045(7) -0.007(5) 0.014(5) -0.003(5)
N5 0.038(10) 0.048(11) 0.064(12) 0.000 0.016(9) 0.000
N6 0.049(11) 0.046(11) 0.072(13) 0.000 0.036(10) 0.000
O1 0.084(18) 0.12(2) 0.24(4) 0.000 -0.04(2) 0.000
O2 0.062(15) 0.18(3) 0.17(3) 0.000 0.047(16) 0.000
C1 0.051(10) 0.062(11) 0.047(9) 0.011(8) 0.014(8) 0.010(8)
C2 0.053(10) 0.055(10) 0.080(12) 0.003(9) 0.045(9) -0.007(8)
C3 0.057(10) 0.026(7) 0.057(9) -0.007(6) 0.019(8) -0.013(7)
C4 0.044(9) 0.055(9) 0.054(9) 0.007(8) 0.027(8) 0.010(7)
C5 0.041(9) 0.058(11) 0.065(11) 0.005(8) 0.009(8) 0.006(8)
C6 0.042(8) 0.039(8) 0.059(9) -0.003(7) 0.031(7) 0.003(7)
C7 0.027(7) 0.072(11) 0.055(10) -0.012(8) 0.008(7) -0.006(7)
C8 0.024(6) 0.045(8) 0.052(9) -0.003(6) 0.008(6) 0.003(6)
C9 0.033(7) 0.053(9) 0.036(7) -0.001(6) 0.005(6) -0.005(6)
C10 0.041(8) 0.057(10) 0.042(8) -0.012(7) 0.004(7) -0.005(7)
C11 0.069(11) 0.044(9) 0.088(12) 0.014(9) 0.042(10) -0.005(9)
C12 0.21(3) 0.065(14) 0.064(13) -0.001(10) 0.065(17) -0.009(16)
C13 0.087(14) 0.055(12) 0.110(16) 0.022(10) 0.066(13) 0.009(10)
C14 0.29(5) 0.12(2) 0.062(14) 0.018(15) 0.09(2) 0.01(3)
C15 0.09(2) 0.09(2) 0.08(2) 0.000 0.045(18) 0.000
C16 0.08(2) 0.11(3) 0.09(2) 0.000 0.061(18) 0.000
C17 0.07(2) 0.08(2) 0.12(3) 0.000 0.00(2) 0.000
C18 0.13(3) 0.10(2) 0.049(15) 0.000 0.042(18) 0.000
C19 0.09(2) 0.067(18) 0.072(17) 0.000 0.035(16) 0.000
C20 0.026(12) 0.069(18) 0.13(3) 0.000 0.020(15) 0.000

loop_
_atom_type_symbol
_atom_type_description
_atom_type_scat_dispersion_real
_atom_type_scat_dispersion_imag
_atom_type_scat_source
C C 0.0030 0.0020 'International Tables Vol C Tables 4.2.6.8 and 6.1.1.4'
H H 0.0000 0.0000 'International Tables Vol C Tables 4.2.6.8 and 6.1.1.4'
Ag Ag -0.8970 1.1010 'International Tables Vol C Tables 4.2.6.8 and 6.1.1.4'
I I -0.4740 1.8120 'International Tables Vol C Tables 4.2.6.8 and 6.1.1.4'
N N 0.0060 0.0030 'International Tables Vol C Tables 4.2.6.8 and 6.1.1.4'
O O 0.0110 0.0060 'International Tables Vol C Tables 4.2.6.8 and 6.1.1.4'

loop_
_geom_angle_atom_site_label_1
_geom_angle_atom_site_label_2
_geom_angle_atom_site_label_3
_geom_angle
_geom_angle_site_symmetry_1
_geom_angle_site_symmetry_3
I8 Ag1 I7 115.97(5) . .
I8 Ag1 I4 112.58(5) . .
I7 Ag1 I4 108.00(6) . .
I8 Ag1 I2 113.43(5) . .
I7 Ag1 I2 109.07(5) . .
I4 Ag1 I2 95.88(5) . .
I8 Ag1 Ag3 56.21(4) . .
I7 Ag1 Ag3 143.50(6) . .
I4 Ag1 Ag3 107.34(5) . .
I2 Ag1 Ag3 58.20(4) . .
I8 Ag1 Ag1 142.69(3) . 2_565
I7 Ag1 Ag1 53.95(3) . 2_565
I4 Ag1 Ag1 104.33(3) . 2_565
I2 Ag1 Ag1 55.66(3) . 2_565
Ag3 Ag1 Ag1 108.04(3) . 2_565
I5 Ag2 I4 116.91(5) . .
I5 Ag2 I8 109.72(5) . 1_554
I4 Ag2 I8 112.23(6) . 1_554
I5 Ag2 I1 110.88(5) . .
I4 Ag2 I1 110.04(5) . .
I8 Ag2 I1 94.91(4) 1_554 .
I5 Ag2 Ag4 55.37(4) . .
I4 Ag2 Ag4 142.43(6) . .
I8 Ag2 Ag4 104.15(5) 1_554 .
I1 Ag2 Ag4 56.27(4) . .
I5 Ag2 Ag6 143.44(6) . .
I4 Ag2 Ag6 55.00(4) . .
I8 Ag2 Ag6 105.56(5) 1_554 .
I1 Ag2 Ag6 55.93(4) . .
Ag4 Ag2 Ag6 106.86(5) . .
I8 Ag3 I6 114.72(5) . .
I8 Ag3 I5 111.49(5) . .
I6 Ag3 I5 110.92(5) . .
I8 Ag3 I2 111.17(5) . .
I6 Ag3 I2 110.75(5) . .
I5 Ag3 I2 96.34(4) . .
I8 Ag3 Ag1 55.34(4) . .
I6 Ag3 Ag1 142.04(6) . .
I5 Ag3 Ag1 106.27(5) . .
I2 Ag3 Ag1 56.77(4) . .
I8 Ag3 Ag5 140.31(6) . .
I6 Ag3 Ag5 55.02(4) . .
I5 Ag3 Ag5 107.49(5) . .
I2 Ag3 Ag5 56.32(5) . .
Ag1 Ag3 Ag5 106.59(5) . .
I5 Ag4 I3 113.32(5) . .
I5 Ag4 I6 110.98(5) . 1_554
I3 Ag4 I6 111.41(5) . 1_554
I5 Ag4 I1 113.01(5) . .
I3 Ag4 I1 110.04(5) . .
I6 Ag4 I1 96.99(5) 1_554 .
I5 Ag4 Ag2 55.53(4) . .
I3 Ag4 Ag2 140.27(6) . .
I6 Ag4 Ag2 107.83(5) 1_554 .
I1 Ag4 Ag2 58.26(4) . .
I5 Ag4 Ag4 143.26(3) . 2_565
I3 Ag4 Ag4 54.93(3) . 2_565
I6 Ag4 Ag4 105.41(3) 1_554 2_565
I1 Ag4 Ag4 56.31(3) . 2_565
Ag2 Ag4 Ag4 108.51(3) . 2_565
I6 Ag5 I6 116.29(7) . 2_565
I6 Ag5 I3 109.17(5) . .
I6 Ag5 I3 109.17(5) 2_565 .
I6 Ag5 I2 113.17(5) . .
I6 Ag5 I2 113.17(5) 2_565 .
I3 Ag5 I2 93.31(6) . .
I6 Ag5 Ag3 55.89(4) . .
I6 Ag5 Ag3 146.77(7) 2_565 .
I3 Ag5 Ag3 103.48(5) . .
I2 Ag5 Ag3 57.89(4) . .
I6 Ag5 Ag3 146.77(7) . 2_565
I6 Ag5 Ag3 55.89(4) 2_565 2_565
I3 Ag5 Ag3 103.48(5) . 2_565
I2 Ag5 Ag3 57.90(4) . 2_565
Ag3 Ag5 Ag3 110.66(7) . 2_565
I4 Ag6 I4 113.00(7) 2_565 .
I4 Ag6 I7 112.26(5) 2_565 1_554
I4 Ag6 I7 112.26(5) . 1_554
I4 Ag6 I1 111.90(5) 2_565 .
I4 Ag6 I1 111.90(5) . .
I7 Ag6 I1 94.15(6) 1_554 .
I4 Ag6 Ag2 141.84(7) 2_565 .
I4 Ag6 Ag2 55.03(3) . .
I7 Ag6 Ag2 105.35(5) 1_554 .
I1 Ag6 Ag2 57.79(4) . .
I4 Ag6 Ag2 55.03(3) 2_565 2_565
I4 Ag6 Ag2 141.84(7) . 2_565
I7 Ag6 Ag2 105.35(5) 1_554 2_565
I1 Ag6 Ag2 57.79(4) . 2_565
Ag2 Ag6 Ag2 109.20(7) . 2_565
Ag4 I1 Ag4 67.39(6) 2_565 .
Ag4 I1 Ag6 124.05(5) 2_565 .
Ag4 I1 Ag6 124.05(5) . .
Ag4 I1 Ag2 65.47(4) 2_565 2_565
Ag4 I1 Ag2 124.30(5) . 2_565
Ag6 I1 Ag2 66.29(3) . 2_565
Ag4 I1 Ag2 124.30(5) 2_565 .
Ag4 I1 Ag2 65.47(4) . .
Ag6 I1 Ag2 66.29(3) . .
Ag2 I1 Ag2 123.79(6) 2_565 .
Ag5 I2 Ag1 121.79(5) . 2_565
Ag5 I2 Ag1 121.79(5) . .
Ag1 I2 Ag1 68.68(6) 2_565 .
Ag5 I2 Ag3 65.79(3) . .
Ag1 I2 Ag3 125.23(5) 2_565 .
Ag1 I2 Ag3 65.02(4) . .
Ag5 I2 Ag3 65.79(3) . 2_565
Ag1 I2 Ag3 65.02(4) 2_565 2_565
Ag1 I2 Ag3 125.23(5) . 2_565
Ag3 I2 Ag3 124.63(6) . 2_565
Ag4 I3 Ag4 70.14(6) . 2_565
Ag4 I3 Ag5 100.91(5) . .
Ag4 I3 Ag5 100.90(5) 2_565 .
Ag6 I4 Ag2 69.96(5) . .
Ag6 I4 Ag1 99.73(5) . .
Ag2 I4 Ag1 96.82(5) . .
Ag4 I5 Ag2 69.11(4) . .
Ag4 I5 Ag3 98.14(5) . .
Ag2 I5 Ag3 97.37(5) . .
Ag5 I6 Ag3 69.09(5) . .
Ag5 I6 Ag4 96.10(5) . 1_556
Ag3 I6 Ag4 96.92(5) . 1_556
Ag1 I7 Ag1 72.09(6) 2_565 .
Ag1 I7 Ag6 98.70(6) 2_565 1_556
Ag1 I7 Ag6 98.70(6) . 1_556
Ag1 I8 Ag3 68.45(4) . .
Ag1 I8 Ag2 98.54(5) . 1_556
Ag3 I8 Ag2 99.80(5) . 1_556
C3 N1 C1 108.4(13) . .
C3 N1 H1 125.8 . .
C1 N1 H1 125.8 . .
C6 N2 C5 105.8(13) . .
C3 N3 C2 108.4(13) . .
C3 N3 C7 126.6(13) . .
C2 N3 C7 125.0(12) . .
C6 N4 C4 106.1(12) . .
C6 N4 C10 129.8(13) . .
C4 N4 C10 124.0(12) . .
C17 N5 C16 125(3) . .
C17 N5 C15 120(3) . .
C16 N5 C15 115(2) . .
C20 N6 C18 127(3) . .
C20 N6 C19 117(2) . .
C18 N6 C19 116(2) . .
C2 C1 N1 107.2(14) . .
C2 C1 H1A 126.4 . .
N1 C1 H1A 126.4 . .
C1 C2 N3 106.9(13) . .
C1 C2 H2 126.6 . .
N3 C2 H2 126.6 . .
N3 C3 N1 109.1(13) . .
N3 C3 C11 126.9(16) . .
N1 C3 C11 124.0(15) . .
C5 C4 N4 106.9(14) . .
C5 C4 H4 126.6 . .
N4 C4 H4 126.6 . .
C4 C5 N2 108.2(15) . .
C4 C5 H5 125.9 . .
N2 C5 H5 125.9 . .
N2 C6 N4 112.9(14) . .
N2 C6 C13 123.1(14) . .
N4 C6 C13 124.1(15) . .
N3 C7 C8 112.9(12) . .
N3 C7 H7A 109.0 . .
C8 C7 H7A 109.0 . .
N3 C7 H7B 109.0 . .
C8 C7 H7B 109.0 . .
H7A C7 H7B 107.8 . .
C7 C8 C9 115.1(12) . .
C7 C8 H8A 108.5 . .
C9 C8 H8A 108.5 . .
C7 C8 H8B 108.5 . .
C9 C8 H8B 108.5 . .
H8A C8 H8B 107.5 . .
C10 C9 C8 112.3(11) . .
C10 C9 H9A 109.1 . .
C8 C9 H9A 109.1 . .
C10 C9 H9B 109.1 . .
C8 C9 H9B 109.1 . .
H9A C9 H9B 107.9 . .
N4 C10 C9 115.6(12) . .
N4 C10 H10A 108.4 . .
C9 C10 H10A 108.4 . .
N4 C10 H10B 108.4 . .
C9 C10 H10B 108.4 . .
H10A C10 H10B 107.4 . .
C12 C11 C3 115.3(15) . .
C12 C11 H11A 108.5 . .
C3 C11 H11A 108.5 . .
C12 C11 H11B 108.5 . .
C3 C11 H11B 108.5 . .
H11A C11 H11B 107.5 . .
C11 C12 H12A 109.5 . .
C11 C12 H12B 109.5 . .
H12A C12 H12B 109.5 . .
C11 C12 H12C 109.5 . .
H12A C12 H12C 109.5 . .
H12B C12 H12C 109.5 . .
C6 C13 C14 113.7(16) . .
C6 C13 H13A 108.8 . .
C14 C13 H13A 108.8 . .
C6 C13 H13B 108.8 . .
C14 C13 H13B 108.8 . .
H13A C13 H13B 107.7 . .
C13 C14 H14A 109.5 . .
C13 C14 H14B 109.5 . .
H14A C14 H14B 109.5 . .
C13 C14 H14C 109.5 . .
H14A C14 H14C 109.5 . .
H14B C14 H14C 109.5 . .
N5 C15 H15A 109.4 . .
N5 C15 H15B 109.5 . .
H15A C15 H15B 109.5 . .
N5 C15 H15C 109.5 . .
H15A C15 H15C 109.5 . .
H15B C15 H15C 109.5 . .
N5 C16 H16A 109.5 . .
N5 C16 H16B 109.5 . .
H16A C16 H16B 109.5 . .
N5 C16 H16C 109.5 . .
H16A C16 H16C 109.5 . .
H16B C16 H16C 109.5 . .
O1 C17 N5 128(5) . .
O1 C17 H17 115.9 . .
N5 C17 H17 115.9 . .
N6 C18 H18A 109.5 . .
N6 C18 H18B 109.5 . .
H18A C18 H18B 109.5 . .
N6 C18 H18C 109.5 . .
H18A C18 H18C 109.5 . .
H18B C18 H18C 109.5 . .
N6 C19 H19A 109.5 . .
N6 C19 H19B 109.5 . .
H19A C19 H19B 109.5 . .
N6 C19 H19C 109.5 . .
H19A C19 H19C 109.5 . .
H19B C19 H19C 109.5 . .
O2 C20 N6 121(3) . .
O2 C20 H20 119.5 . .
N6 C20 H20 119.5 . .

loop_
_geom_bond_atom_site_label_1
_geom_bond_atom_site_label_2
_geom_bond_distance
_geom_bond_site_symmetry_2
Ag1 I8 2.8151(16) .
Ag1 I7 2.8161(16) .
Ag1 I4 2.8544(17) .
Ag1 I2 2.9376(16) .
Ag1 Ag3 3.1832(19) .
Ag1 Ag1 3.314(3) 2_565
Ag2 I5 2.8357(18) .
Ag2 I4 2.8357(16) .
Ag2 I8 2.8593(16) 1_554
Ag2 I1 3.0042(15) .
Ag2 Ag4 3.214(2) .
Ag2 Ag6 3.2509(17) .
Ag3 I8 2.8443(16) .
Ag3 I6 2.8483(18) .
Ag3 I5 2.8519(16) .
Ag3 I2 2.9847(15) .
Ag3 Ag5 3.2135(18) .
Ag4 I5 2.8302(16) .
Ag4 I3 2.8360(18) .
Ag4 I6 2.8766(17) 1_554
Ag4 I1 2.9376(17) .
Ag4 Ag4 3.259(3) 2_565
Ag5 I6 2.8185(13) .
Ag5 I6 2.8185(13) 2_565
Ag5 I3 2.844(2) .
Ag5 I2 2.932(2) .
Ag6 I4 2.8346(13) 2_565
Ag6 I4 2.8346(13) .
Ag6 I7 2.859(2) 1_554
Ag6 I1 2.941(2) .
N1 C3 1.32(2) .
N1 C1 1.37(2) .
N1 H1 0.8600 .
N2 C6 1.28(2) .
N2 C5 1.40(2) .
N3 C3 1.315(19) .
N3 C2 1.38(2) .
N3 C7 1.498(18) .
N4 C6 1.330(18) .
N4 C4 1.375(19) .
N4 C10 1.453(18) .
N5 C17 1.30(4) .
N5 C16 1.40(3) .
N5 C15 1.49(3) .
N6 C20 1.34(3) .
N6 C18 1.39(3) .
N6 C19 1.44(3) .
O1 C17 1.11(5) .
O2 C20 1.16(4) .
C1 C2 1.35(2) .
C1 H1A 0.9300 .
C2 H2 0.9300 .
C3 C11 1.50(2) .
C4 C5 1.34(2) .
C4 H4 0.9300 .
C5 H5 0.9300 .
C6 C13 1.50(2) .
C7 C8 1.51(2) .
C7 H7A 0.9700 .
C7 H7B 0.9700 .
C8 C9 1.536(15) .
C8 H8A 0.9700 .
C8 H8B 0.9700 .
C9 C10 1.50(2) .
C9 H9A 0.9700 .
C9 H9B 0.9700 .
C10 H10A 0.9700 .
C10 H10B 0.9700 .
C11 C12 1.45(2) .
C11 H11A 0.9700 .
C11 H11B 0.9700 .
C12 H12A 0.9600 .
C12 H12B 0.9600 .
C12 H12C 0.9600 .
C13 C14 1.499(3) .
C13 H13A 0.9700 .
C13 H13B 0.9700 .
C14 H14A 0.9600 .
C14 H14B 0.9600 .
C14 H14C 0.9600 .
C15 H15A 0.9599 .
C15 H15B 0.9600 .
C15 H15C 0.9601 .
C16 H16A 0.9600 .
C16 H16B 0.9600 .
C16 H16C 0.9600 .
C17 H17 0.9300 .
C18 H18A 0.9600 .
C18 H18B 0.9600 .
C18 H18C 0.9600 .
C19 H19A 0.9600 .
C19 H19B 0.9600 .
C19 H19C 0.9600 .
C20 H20 0.9300 .
